data_2209765
loop_
_publ_author_name
'Fl\"orke, Ulrich'
'Krohn, Karsten'
Zia--Ullah
'Hussain, Hiayat'

_publ_section_title
;
 An orthorhombic modification of
 (<i>R</i>)-({-})-8-hydroxy-3-methyl-3,4-dihydro-1<i>H</i>-2-benzopyran-1-one
 [(<i>R</i>)-({-})-mellein]
;
_journal_coeditor_code BT2133
_journal_issue 8
_journal_name_full 'Acta Crystallographica Section E'
_journal_page_first o3539
_journal_page_last o3541
_journal_paper_doi 10.1107/S1600536806026195
_journal_volume 62
_journal_year 2006
_chemical_formula_iupac 'C10 H10 O3'
_chemical_formula_moiety 'C10 H10 O3'
_chemical_formula_sum 'C10 H10 O3'
_chemical_formula_weight 178.18
_chemical_name_systematic
;
(R)-(-)-8-Hydroxy-3-methyl-3,4-dihydro-lH-2-benzopyran-l-one
;
_space_group_IT_number 19
_symmetry_cell_setting orthorhombic
_symmetry_space_group_name_Hall 'P 2ac 2ab'
_symmetry_space_group_name_H-M 'P 21 21 21'
_atom_sites_solution_hydrogens difmap
_atom_sites_solution_primary direct
_atom_sites_solution_secondary difmap
_audit_creation_method SHELXL97
_cell_angle_alpha 90.00
_cell_angle_beta 90.00
_cell_angle_gamma 90.00
_cell_formula_units_Z 4
_cell_length_a 15.193(4)
_cell_length_b 7.280(2)
_cell_length_c 7.538(2)
_cell_measurement_reflns_used 2015
_cell_measurement_temperature 120(2)
_cell_measurement_theta_max 23.80
_cell_measurement_theta_min 2.68
_cell_volume 833.7(4)
_computing_cell_refinement 'SAINT (Bruker, 2002)'
_computing_data_collection 'SMART (Bruker, 2002)'
_computing_data_reduction SAINT
_computing_molecular_graphics SHELXTL
_computing_publication_material SHELXTL
_computing_structure_refinement SHELXTL
_computing_structure_solution 'SHELXTL (Bruker, 2002)'
_diffrn_ambient_temperature 120(2)
_diffrn_measured_fraction_theta_full 0.998
_diffrn_measured_fraction_theta_max 0.998
_diffrn_measurement_device_type 'Bruker SMART CCD area-detector'
_diffrn_measurement_method '\f and \w scans'
_diffrn_radiation_monochromator graphite
_diffrn_radiation_source 'sealed tube'
_diffrn_radiation_type MoK\a
_diffrn_radiation_wavelength 0.71073
_diffrn_reflns_av_R_equivalents 0.0521
_diffrn_reflns_av_sigmaI/netI 0.0305
_diffrn_reflns_limit_h_max 16
_diffrn_reflns_limit_h_min -20
_diffrn_reflns_limit_k_max 9
_diffrn_reflns_limit_k_min -9
_diffrn_reflns_limit_l_max 9
_diffrn_reflns_limit_l_min -9
_diffrn_reflns_number 7657
_diffrn_reflns_theta_full 28.08
_diffrn_reflns_theta_max 28.08
_diffrn_reflns_theta_min 2.68
_diffrn_standards_decay_% 0
_diffrn_standards_interval_time 430
_diffrn_standards_number 2028
_exptl_absorpt_coefficient_mu 0.105
_exptl_absorpt_correction_T_max 0.9782
_exptl_absorpt_correction_T_min 0.9543
_exptl_absorpt_correction_type multi-scan
_exptl_absorpt_process_details 'SADABS  (Bruker, 2002)'
_exptl_crystal_colour colorless
_exptl_crystal_density_diffrn 1.419
_exptl_crystal_density_method 'not measured'
_exptl_crystal_description block
_exptl_crystal_F_000 376
_exptl_crystal_size_max 0.45
_exptl_crystal_size_mid 0.31
_exptl_crystal_size_min 0.25
_refine_diff_density_max 0.235
_refine_diff_density_min -0.174
_refine_ls_extinction_coef 0.009(2)
_refine_ls_extinction_expression Fc^*^=kFc[1+0.001xFc^2^\l^3^/sin(2\q)]^-1/4^
_refine_ls_extinction_method SHELXL97
_refine_ls_goodness_of_fit_ref 1.253
_refine_ls_hydrogen_treatment constr
_refine_ls_matrix_type full
_refine_ls_number_parameters 120
_refine_ls_number_reflns 1194
_refine_ls_number_restraints 0
_refine_ls_restrained_S_all 1.253
_refine_ls_R_factor_all 0.0539
_refine_ls_R_factor_gt 0.0462
_refine_ls_shift/su_max 0.000
_refine_ls_shift/su_mean 0.000
_refine_ls_structure_factor_coef Fsqd
_refine_ls_weighting_details 'calc w=1/[\s^2^(Fo^2^)+(0.0580P)^2^] where P=(Fo^2^+2Fc^2^)/3'
_refine_ls_weighting_scheme calc
_refine_ls_wR_factor_gt 0.1078
_refine_ls_wR_factor_ref 0.1104
_reflns_number_gt 1073
_reflns_number_total 1194
_reflns_threshold_expression I>2\s(I)
_cod_data_source_file bt2133.cif
_cod_data_source_block I
_cod_original_cell_volume 833.8(4)
_cod_database_code 2209765
_cod_database_fobs_code 2209765

loop_
_symmetry_equiv_pos_as_xyz
'x, y, z'
'-x+1/2, -y, z+1/2'
'-x, y+1/2, -z+1/2'
'x+1/2, -y+1/2, -z'

loop_
_atom_site_type_symbol
_atom_site_label
_atom_site_fract_x
_atom_site_fract_y
_atom_site_fract_z
_atom_site_U_iso_or_equiv
_atom_site_adp_type
_atom_site_calc_flag
_atom_site_refinement_flags
_atom_site_occupancy
O O1 0.59670(10) 0.3867(2) 0.5521(2) 0.0286(4) Uani d . 1
O O2 0.64402(11) 0.1173(2) 0.4759(3) 0.0373(5) Uani d . 1
O O3 0.80606(12) 0.0253(2) 0.5186(3) 0.0408(5) Uani d . 1
H H3 0.7534 0.0104 0.4875 0.061 Uiso calc R 1
C C1 0.66184(15) 0.2692(3) 0.5286(3) 0.0278(5) Uani d . 1
C C2 0.75146(15) 0.3290(3) 0.5633(3) 0.0251(5) Uani d . 1
C C3 0.81965(16) 0.2022(3) 0.5582(3) 0.0294(5) Uani d . 1
C C4 0.90491(17) 0.2584(4) 0.5922(3) 0.0323(6) Uani d . 1
H H4A 0.9516 0.1715 0.5929 0.039 Uiso calc R 1
C C5 0.92154(16) 0.4386(4) 0.6245(3) 0.0313(6) Uani d . 1
H H5A 0.9802 0.4762 0.6481 0.038 Uiso calc R 1
C C6 0.85571(15) 0.5676(3) 0.6240(3) 0.0274(5) Uani d . 1
H H6A 0.8691 0.6932 0.6447 0.033 Uiso calc R 1
C C7 0.77026(15) 0.5142(3) 0.5934(3) 0.0240(5) Uani d . 1
C C8 0.69540(15) 0.6451(3) 0.5845(3) 0.0262(5) Uani d . 1
H H8A 0.6872 0.6866 0.4606 0.031 Uiso calc R 1
H H8B 0.7086 0.7541 0.6583 0.031 Uiso calc R 1
C C9 0.61245(15) 0.5558(3) 0.6493(3) 0.0282(5) Uani d . 1
H H9A 0.6188 0.5267 0.7784 0.034 Uiso calc R 1
C C10 0.53189(16) 0.6707(4) 0.6228(4) 0.0377(6) Uani d . 1
H H10A 0.4804 0.6049 0.6685 0.057 Uiso calc R 1
H H10B 0.5239 0.6952 0.4960 0.057 Uiso calc R 1
H H10C 0.5386 0.7872 0.6865 0.057 Uiso calc R 1

loop_
_atom_site_aniso_label
_atom_site_aniso_U_11
_atom_site_aniso_U_22
_atom_site_aniso_U_33
_atom_site_aniso_U_12
_atom_site_aniso_U_13
_atom_site_aniso_U_23
O1 0.0226(8) 0.0297(8) 0.0335(9) -0.0001(7) 0.0001(7) 0.0005(7)
O2 0.0354(10) 0.0260(8) 0.0506(11) -0.0043(8) -0.0027(8) -0.0027(8)
O3 0.0358(10) 0.0254(9) 0.0612(13) 0.0031(7) -0.0005(10) -0.0012(9)
C1 0.0265(12) 0.0282(11) 0.0286(12) -0.0019(9) 0.0020(10) 0.0052(10)
C2 0.0259(12) 0.0275(11) 0.0218(11) 0.0008(9) 0.0017(9) 0.0031(9)
C3 0.0330(12) 0.0256(11) 0.0295(12) 0.0012(10) 0.0017(11) 0.0049(10)
C4 0.0277(12) 0.0389(13) 0.0304(12) 0.0079(11) 0.0035(10) 0.0054(10)
C5 0.0225(12) 0.0441(14) 0.0275(12) -0.0040(11) -0.0015(10) 0.0027(10)
C6 0.0271(12) 0.0319(11) 0.0232(12) -0.0049(10) 0.0009(9) -0.0004(9)
C7 0.0273(12) 0.0274(11) 0.0172(10) 0.0000(9) 0.0020(8) 0.0015(9)
C8 0.0306(12) 0.0223(11) 0.0257(11) 0.0023(9) 0.0014(9) 0.0008(9)
C9 0.0266(12) 0.0314(12) 0.0268(12) 0.0025(10) 0.0041(10) -0.0020(9)
C10 0.0313(14) 0.0399(14) 0.0420(15) 0.0095(11) 0.0036(11) -0.0004(12)

loop_
_atom_type_symbol
_atom_type_description
_atom_type_scat_dispersion_real
_atom_type_scat_dispersion_imag
_atom_type_scat_source
C C 0.0033 0.0016 'International Tables Vol C Tables 4.2.6.8 and 6.1.1.4'
H H 0.0000 0.0000 'International Tables Vol C Tables 4.2.6.8 and 6.1.1.4'
O O 0.0106 0.0060 'International Tables Vol C Tables 4.2.6.8 and 6.1.1.4'

loop_
_geom_angle_atom_site_label_1
_geom_angle_atom_site_label_2
_geom_angle_atom_site_label_3
_geom_angle
C1 O1 C9 119.58(17)
C3 O3 H3 109.5
O2 C1 O1 118.1(2)
O2 C1 C2 123.0(2)
O1 C1 C2 118.9(2)
C3 C2 C7 119.6(2)
C3 C2 C1 119.7(2)
C7 C2 C1 120.7(2)
O3 C3 C4 118.1(2)
O3 C3 C2 122.1(2)
C4 C3 C2 119.8(2)
C5 C4 C3 119.6(2)
C5 C4 H4A 120.2
C3 C4 H4A 120.2
C4 C5 C6 121.7(2)
C4 C5 H5A 119.2
C6 C5 H5A 119.2
C5 C6 C7 119.7(2)
C5 C6 H6A 120.2
C7 C6 H6A 120.2
C6 C7 C2 119.6(2)
C6 C7 C8 123.3(2)
C2 C7 C8 117.1(2)
C7 C8 C9 110.53(18)
C7 C8 H8A 109.5
C9 C8 H8A 109.5
C7 C8 H8B 109.5
C9 C8 H8B 109.5
H8A C8 H8B 108.1
O1 C9 C10 105.75(19)
O1 C9 C8 109.97(18)
C10 C9 C8 113.7(2)
O1 C9 H9A 109.1
C10 C9 H9A 109.1
C8 C9 H9A 109.1
C9 C10 H10A 109.5
C9 C10 H10B 109.5
H10A C10 H10B 109.5
C9 C10 H10C 109.5
H10A C10 H10C 109.5
H10B C10 H10C 109.5

loop_
_geom_bond_atom_site_label_1
_geom_bond_atom_site_label_2
_geom_bond_distance
O1 C1 1.321(3)
O1 C9 1.452(3)
O2 C1 1.206(3)
O3 C3 1.339(3)
O3 H3 0.8400
C1 C2 1.453(3)
C2 C3 1.388(3)
C2 C7 1.396(3)
C3 C4 1.382(3)
C4 C5 1.358(4)
C4 H4A 0.9500
C5 C6 1.372(3)
C5 H5A 0.9500
C6 C7 1.375(3)
C6 H6A 0.9500
C7 C8 1.485(3)
C8 C9 1.500(3)
C8 H8A 0.9900
C8 H8B 0.9900
C9 C10 1.496(3)
C9 H9A 1.0000
C10 H10A 0.9800
C10 H10B 0.9800
C10 H10C 0.9800

loop_
_geom_hbond_atom_site_label_D
_geom_hbond_atom_site_label_H
_geom_hbond_atom_site_label_A
_geom_hbond_site_symmetry_A
_geom_hbond_distance_DH
_geom_hbond_distance_HA
_geom_hbond_distance_DA
_geom_hbond_angle_DHA
O3 H3 O2 . 0.84 1.84 2.572(2) 145.0
C4 H4A O1 4_556 0.95 2.50 3.285(3) 140.3

loop_
_geom_torsion_atom_site_label_1
_geom_torsion_atom_site_label_2
_geom_torsion_atom_site_label_3
_geom_torsion_atom_site_label_4
_geom_torsion
C9 O1 C1 O2 167.2(2)
C9 O1 C1 C2 -14.2(3)
O2 C1 C2 C3 -8.5(4)
O1 C1 C2 C3 172.9(2)
O2 C1 C2 C7 168.5(2)
O1 C1 C2 C7 -10.1(3)
C7 C2 C3 O3 -175.6(2)
C1 C2 C3 O3 1.4(4)
C7 C2 C3 C4 3.4(3)
C1 C2 C3 C4 -179.6(2)
O3 C3 C4 C5 176.9(2)
C2 C3 C4 C5 -2.2(4)
C3 C4 C5 C6 -0.2(4)
C4 C5 C6 C7 1.2(4)
C5 C6 C7 C2 0.1(3)
C5 C6 C7 C8 -177.9(2)
C3 C2 C7 C6 -2.4(3)
C1 C2 C7 C6 -179.3(2)
C3 C2 C7 C8 175.7(2)
C1 C2 C7 C8 -1.2(3)
C6 C7 C8 C9 -148.7(2)
C2 C7 C8 C9 33.3(3)
C1 O1 C9 C10 169.77(19)
C1 O1 C9 C8 46.6(3)
C7 C8 C9 O1 -54.2(2)
C7 C8 C9 C10 -172.56(19)

loop_
_cod_related_entry_id
_cod_related_entry_database
_cod_related_entry_code
1 ChemSpider 102686
